data_2006642
loop_
_publ_author_name
'Tahir, M. Nawaz'
'\"Ulk\"u, Din\,cer'
'Ali, Saqib'
'Masood, Tariq'
'Danish, Mohammad'
'Mazhar, Mohammad'

_publ_section_title
;
 (Ketoprofenato)trimethyltin(IV)
;
_journal_issue 11
_journal_name_full 'Acta Crystallographica Section C'
_journal_page_first 1574
_journal_page_last 1576
_journal_paper_doi 10.1107/S0108270197007348
_journal_volume 53
_journal_year 1997
_chemical_formula_iupac '[Sn (C H3)3 (C16 H13 O3)]'
_chemical_formula_moiety 'C19 H22 O3 Sn'
_chemical_formula_sum 'C19 H22 O3 Sn'
_chemical_formula_weight 417.075
_space_group_IT_number 15
_symmetry_cell_setting monoclinic
_symmetry_space_group_name_Hall '-C 2yc'
_symmetry_space_group_name_H-M 'C 1 2/c 1'
_atom_type_scat_source IntTabIV
_cell_angle_alpha 90.00
_cell_angle_beta 98.944(5)
_cell_angle_gamma 90.00
_cell_formula_units_Z 8
_cell_length_a 12.4924(2)
_cell_length_b 9.8064(2)
_cell_length_c 30.4234(3)
_cell_measurement_reflns_used 25
_cell_measurement_temperature 295
_cell_measurement_theta_max 17.89
_cell_measurement_theta_min 10.06
_cell_volume 3681.72(11)
_diffrn_measurement_device 'Enraf-Nonius CAD-4'
_diffrn_measurement_method '\w/2\q scans'
_diffrn_radiation_type MoK\a
_diffrn_radiation_wavelength 0.71073
_diffrn_reflns_av_R_equivalents 0.011
_diffrn_reflns_limit_h_max 14
_diffrn_reflns_limit_h_min 0
_diffrn_reflns_limit_k_max 11
_diffrn_reflns_limit_k_min 0
_diffrn_reflns_limit_l_max 36
_diffrn_reflns_limit_l_min -36
_diffrn_reflns_number 3615
_diffrn_reflns_theta_max 25.01
_diffrn_reflns_theta_min 2.38
_diffrn_standards_decay_% 'variation +-1.1%'
_diffrn_standards_interval_time 120
_diffrn_standards_number 3
_exptl_absorpt_coefficient_mu 1.402
_exptl_absorpt_correction_T_max 0.999
_exptl_absorpt_correction_T_min 0.833
_exptl_absorpt_correction_type 'empirical via \y scans (MolEN: Fair, 1990)'
_exptl_crystal_colour colourless
_exptl_crystal_density_diffrn 1.5048
_exptl_crystal_density_meas ?
_exptl_crystal_description prismatic
_exptl_crystal_size_max 0.40
_exptl_crystal_size_mid 0.30
_exptl_crystal_size_min 0.12
_refine_diff_density_max 0.69
_refine_diff_density_min -0.44
_refine_ls_extinction_method none
_refine_ls_goodness_of_fit_obs 1.17
_refine_ls_number_parameters 208
_refine_ls_number_reflns 2659
_refine_ls_R_factor_obs .029
_refine_ls_shift/esd_max 0.002
_refine_ls_structure_factor_coef F
_refine_ls_weighting_details 'w = [1/\s(F)^2^]'
_refine_ls_weighting_scheme calc
_refine_ls_wR_factor_obs .046
_reflns_number_observed 2659
_reflns_number_total 3442
_reflns_observed_criterion I>3\s(I)
_cod_data_source_file bm1153.cif
_cod_data_source_block ME3SNLK
_cod_depositor_comments
;
The following automatic conversions were performed:

'_exptl_crystal_density_meas' value 'not measured' was changed to '?'
- the value is perceived as not measured.

Automatic conversion script
Id: cif_fix_values 3008 2015-01-20 13:52:24Z robertas 

The following automatic conversions were performed:

'_refine_ls_weighting_scheme' value 'w = [1/\s(F)^2^]' was changed to
'calc'. New tag '_refine_ls_weighting_details' was created. The value
of the new tag was set to 'w = [1/\s(F)^2^]'.

Automatic conversion script
Id: cif_fix_values 3143 2015-03-26 13:38:13Z robertas 
;
_cod_original_cell_volume 3681.5(2)
_cod_original_sg_symbol_H-M 'C 2/c'
_cod_database_code 2006642

loop_
_symmetry_equiv_pos_as_xyz
x,y,z
-x,y,-z+1/2
-x,-y,-z
x,-y,z+1/2
x+1/2,y+1/2,z
-x+1/2,y+1/2,-z+1/2
-x+1/2,-y+1/2,-z
x+1/2,-y+1/2,z+1/2

loop_
_atom_site_aniso_label
_atom_site_aniso_U_11
_atom_site_aniso_U_22
_atom_site_aniso_U_33
_atom_site_aniso_U_12
_atom_site_aniso_U_13
_atom_site_aniso_U_23
_atom_site_aniso_type_symbol
Sn .04130(10) .03210(10) .0476(2) -.00190(10) .01040(10) -.00360(10) Sn
O1 .057(2) .033(2) .057(2) .0020(10) .0170(10) .0000(10) O
O2 .072(2) .041(2) .052(2) -.010(2) .020(2) -.003(2) O
O3 .057(2) .036(2) .186(5) .004(2) -.002(3) -.011(3) O
C1 .043(2) .037(2) .047(3) .001(2) .003(2) .000(2) C
C2 .050(2) .037(2) .055(3) -.004(2) .002(2) .001(2) C
C3 .048(2) .066(3) .061(3) .002(3) .012(2) .016(3) C
C4 .049(2) .035(2) .042(2) .000(2) .011(2) .004(2) C
C5 .052(2) .037(2) .049(3) -.005(2) .012(2) .005(2) C
C6 .062(3) .034(2) .065(3) .003(2) .017(2) .016(2) C
C7 .052(2) .042(2) .058(3) .008(2) .012(2) .012(2) C
C8 .046(2) .036(2) .050(3) .004(2) .011(2) .001(2) C
C9 .051(2) .030(2) .056(3) .003(2) .010(2) .006(2) C
C10 .049(3) .037(2) .083(4) .004(2) .010(3) -.002(3) C
C11 .044(2) .043(2) .059(3) -.001(2) .010(2) .000(2) C
C12 .055(3) .047(3) .066(3) .004(2) .008(2) -.001(3) C
C13 .056(3) .051(3) .130(6) .013(3) .014(3) .015(3) C
C14 .057(3) .089(4) .118(5) -.006(3) -.021(3) .054(4) C
C15 .085(4) .111(5) .052(3) -.026(4) -.015(3) .022(3) C
C16 .069(3) .077(4) .062(3) -.012(3) .019(3) -.010(3) C
C17 .048(3) .068(4) .089(4) -.004(3) .004(3) .013(3) C
C18 .092(3) .040(3) .067(3) .000(3) .037(2) -.007(2) C
C19 .046(2) .048(3) .044(3) -.003(2) .007(2) .002(2) C

loop_
_atom_site_label
_atom_site_fract_x
_atom_site_fract_y
_atom_site_fract_z
_atom_site_U_iso_or_equiv
_atom_site_thermal_displace_type
_atom_site_calc_flag
_atom_site_calc_attached_atom
_atom_site_type_symbol
Sn .28595(2) .13936(3) .231080(10) .04000(10) Ueq . . Sn
O1 .3201(3) .2915(3) .18270(10) .0481(12) Ueq . . O
O2 .2523(3) .4523(4) .22120(10) .0539(12) Ueq . . O
O3 -.0315(4) .3205(4) .0744(2) .0952(19) Ueq . . O
C1 .2973(4) .4161(5) .1890(2) .0428(14) Ueq . . C
C2 .3278(4) .5202(5) .1566(2) .0480(14) Ueq . . C
C3 .4100(4) .4692(6) .1287(2) .0580(16) Ueq . . C
C4 .2258(4) .5720(5) .1268(2) .0416(12) Ueq . . C
C5 .2226(4) .7052(5) .1111(2) .0456(14) Ueq . . C
C6 .1318(4) .7551(5) .0846(2) .0529(16) Ueq . . C
C7 .0429(4) .6734(5) .0726(2) .0503(14) Ueq . . C
C8 .0447(4) .5390(5) .0867(2) .0436(14) Ueq . . C
C9 .1364(4) .4901(5) .1141(2) .0455(14) Ueq . . C
C10 -.0461(4) .4434(5) .0720(2) .0564(18) Ueq . . C
C11 -.1552(4) .4973(5) .0519(2) .0485(14) Ueq . . C
C12 -.2040(4) .6016(6) .0721(2) .0561(17) Ueq . . C
C13 -.3073(5) .6423(6) .0537(3) .079(2) Ueq . . C
C14 -.3591(5) .5815(7) .0156(3) .092(2) Ueq . . C
C15 -.3101(6) .4794(8) -.0042(2) .085(2) Ueq . . C
C16 -.2090(5) .4357(7) .0145(2) .0684(19) Ueq . . C
C17 .1162(4) .1607(7) .2154(2) .069(2) Ueq . . C
C18 .3587(5) -.0130(5) .1969(2) .0637(17) Ueq . . C
C19 .3829(4) .2302(5) .2866(2) .0460(16) Ueq . . C
H2 .356 .596 .173 .0621 Ueq . . H
H5 .284 .762 .119 .0570 Ueq . . H
H6 .130 .847 .075 .0684 Ueq . . H
H7 -.020 .708 .054 .0608 Ueq . . H
H9 .138 .398 .124 .0570 Ueq . . H
H12 -.167 .642 .099 .0760 Ueq . . H
H13 -.341 .714 .067 .1013 Ueq . . H
H14 -.429 .613 .003 .1191 Ueq . . H
H15 -.348 .437 -.030 .1127 Ueq . . H
H16 -.175 .362 .002 .0874 Ueq . . H
H31 .432 .544 .108 .0798 Ueq . . H
H32 .475 .419 .151 .0798 Ueq . . H
H33 .372 .404 .103 .0798 Ueq . . H
H171 .084 .072 .217 .0861 Ueq . . H
H172 .103 .197 .190 .0861 Ueq . . H
H173 .085 .231 .231 .0861 Ueq . . H
H181 .381 -.065 .215 .0798 Ueq . . H
H182 .306 -.058 .174 .0798 Ueq . . H
H183 .411 .020 .184 .0798 Ueq . . H
H191 .415 .163 .306 .0570 Ueq . . H
H192 .428 .271 .275 .0570 Ueq . . H
H193 .341 .295 .304 .0570 Ueq . . H

loop_
_geom_angle_atom_site_label_1
_geom_angle_atom_site_label_2
_geom_angle_atom_site_label_3
_geom_angle_site_symmetry_1
_geom_angle_site_symmetry_3
_geom_angle
_geom_angle_publ_flag
O1 Sn O2 . 6_545 174.00(10) yes
O1 Sn C17 . . 94.2(2) yes
O1 Sn C18 . . 90.4(2) yes
O1 Sn C19 . . 95.9(2) yes
O2 Sn C17 6_545 . 85.8(2) yes
O2 Sn C18 6_545 . 84.2(2) yes
O2 Sn C19 6_545 . 89.0(2) yes
C17 Sn C18 . . 117.0(2) yes
C17 Sn C19 . . 124.7(2) yes
C18 Sn C19 . . 117.1(2) yes
Sn O1 C1 . . 118.8(3) yes
Sn O2 C1 6_555 . 146.5(3) yes
O1 C1 O2 . . 121.8(5) no
O1 C1 C2 . . 117.7(4) no
O2 C1 C2 . . 120.5(4) no
C1 C2 C3 . . 113.8(4) no
C1 C2 C4 . . 109.9(4) no
C1 C2 H2 . . 107.1 no
C3 C2 C4 . . 110.6(4) no
C3 C2 H2 . . 109.8 no
C4 C2 H2 . . 105.3 no
C2 C3 H31 . . 112.3 no
C2 C3 H32 . . 108.6 no
C2 C3 H33 . . 110.5 no
H31 C3 H32 . . 116.7 no
H31 C3 H33 . . 95.2 no
H32 C3 H33 . . 113.0 no
C2 C4 C5 . . 119.5(4) no
C2 C4 C9 . . 122.3(4) no
C5 C4 C9 . . 118.2(4) no
C4 C5 C6 . . 120.9(4) no
C4 C5 H5 . . 119.1 no
C6 C5 H5 . . 120.0 no
C5 C6 C7 . . 120.5(5) no
C5 C6 H6 . . 119.9 no
C7 C6 H6 . . 119.6 no
C6 C7 C8 . . 119.9(4) no
C6 C7 H7 . . 120.4 no
C8 C7 H7 . . 119.7 no
C7 C8 C9 . . 119.1(4) no
C7 C8 C10 . . 122.1(4) no
C9 C8 C10 . . 118.8(4) no
C4 C9 C8 . . 121.4(4) no
C4 C9 H9 . . 119.1 no
C8 C9 H9 . . 119.5 no
O3 C10 C8 . . 120.4(5) no
O3 C10 C11 . . 119.4(5) no
C8 C10 C11 . . 120.2(4) no
C10 C11 C12 . . 120.9(5) no
C10 C11 C16 . . 118.8(5) no
C12 C11 C16 . . 120.1(5) no
C11 C12 C13 . . 118.8(5) no
C11 C12 H12 . . 119.9 no
C13 C12 H12 . . 121.3 no
C12 C13 C14 . . 120.3(6) no
C12 C13 H13 . . 119.3 no
C14 C13 H13 . . 120.4 no
C13 C14 C15 . . 120.4(6) no
C13 C14 H14 . . 119.1 no
C15 C14 H14 . . 120.4 no
C14 C15 C16 . . 119.7(6) no
C14 C15 H15 . . 119.5 no
C16 C15 H15 . . 120.8 no
C11 C16 C15 . . 120.6(6) no
C11 C16 H16 . . 119.0 no
C15 C16 H16 . . 120.4 no
Sn C17 H171 . . 108.6 no
Sn C17 H172 . . 106.9 no
Sn C17 H173 . . 115.5 no
H171 C17 H172 . . 112.9 no
H171 C17 H173 . . 115.5 no
H172 C17 H173 . . 96.8 no
Sn C18 H181 . . 104.8 no
Sn C18 H182 . . 111.7 no
Sn C18 H183 . . 111.5 no
H181 C18 H182 . . 109.3 no
H181 C18 H183 . . 110.2 no
H182 C18 H183 . . 109.3 no
Sn C19 H191 . . 109.7 no
Sn C19 H192 . . 101.5 no
Sn C19 H193 . . 114.0 no
H191 C19 H192 . . 111.3 no
H191 C19 H193 . . 108.2 no
H192 C19 H193 . . 112.1 no

loop_
_geom_bond_atom_site_label_1
_geom_bond_atom_site_label_2
_geom_bond_site_symmetry_1
_geom_bond_site_symmetry_2
_geom_bond_distance
_geom_bond_publ_flag
Sn O1 . . 2.184(3) yes
Sn O2 . 6_545 2.433(4) yes
Sn C17 . . 2.110(5) yes
Sn C18 . . 2.106(6) yes
Sn C19 . . 2.116(5) yes
O1 C1 . . 1.276(6) yes
O2 C1 . . 1.255(6) yes
O3 C10 . . 1.219(6) no
C1 C2 . . 1.508(7) no
C2 C3 . . 1.515(8) no
C2 C4 . . 1.531(6) no
C2 H2 . . .939 no
C3 H31 . . 1.043 no
C3 H32 . . 1.085 no
C3 H33 . . 1.063 no
C4 C5 . . 1.389(7) no
C4 C9 . . 1.381(6) no
C5 C6 . . 1.376(7) no
C5 H5 . . .95 no
C6 C7 . . 1.373(7) no
C6 H6 . . .95 no
C7 C8 . . 1.386(7) no
C7 H7 . . .95 no
C8 C9 . . 1.392(6) no
C8 C10 . . 1.487(7) no
C9 H9 . . .95 no
C10 C11 . . 1.500(7) no
C11 C12 . . 1.383(8) no
C11 C16 . . 1.367(8) no
C12 C13 . . 1.384(8) no
C12 H12 . . .95 no
C13 C14 . . 1.370(10) no
C13 H13 . . .95 no
C14 C15 . . 1.360(10) no
C14 H14 . . .95 no
C15 C16 . . 1.371(9) no
C15 H15 . . .95 no
C16 H16 . . .95 no
C17 H171 . . .965 no
C17 H172 . . .845 no
C17 H173 . . .947 no
C18 H181 . . .761 no
C18 H182 . . .974 no
C18 H183 . . .873 no
C19 H191 . . .928 no
C19 H192 . . .825 no
C19 H193 . . 1.028 no

loop_
_geom_torsion_atom_site_label_1
_geom_torsion_atom_site_label_2
_geom_torsion_atom_site_label_3
_geom_torsion_atom_site_label_4
_geom_torsion
_geom_torsion_publ_flag
O2 Sn O1 C1 157.3(1.1) no
C17 Sn O1 C1 67.4(4) no
C18 Sn O1 C1 -175.5(4) no
C19 Sn O1 C1 -58.2(4) no
O1 Sn C17 H171 142.06 no
O1 Sn C17 H172 19.99 no
O1 Sn C17 H173 -86.40 no
O2 Sn C17 H171 -31.91 no
O2 Sn C17 H172 -153.99 no
O2 Sn C17 H173 99.63 no
C18 Sn C17 H171 49.44 no
C18 Sn C17 H172 -72.64 no
C18 Sn C17 H173 -179.02 no
C19 Sn C17 H171 -117.73 no
C19 Sn C17 H172 120.19 no
C19 Sn C17 H173 13.81 no
O1 Sn C18 H181 151.08 no
O1 Sn C18 H182 -90.69 no
O1 Sn C18 H183 31.94 no
O2 Sn C18 H181 -31.68 no
O2 Sn C18 H182 86.56 no
O2 Sn C18 H183 -150.82 no
C17 Sn C18 H181 -113.95 no
C17 Sn C18 H182 4.28 no
C17 Sn C18 H183 126.91 no
C19 Sn C18 H181 54.22 no
C19 Sn C18 H182 172.45 no
C19 Sn C18 H183 -64.92 no
O1 Sn C19 H191 -144.72 no
O1 Sn C19 H192 -26.90 no
O1 Sn C19 H193 93.83 no
O2 Sn C19 H191 31.80 no
O2 Sn C19 H192 149.62 no
O2 Sn C19 H193 -89.65 no
C17 Sn C19 H191 115.95 no
C17 Sn C19 H192 -126.23 no
C17 Sn C19 H193 -5.50 no
C18 Sn C19 H191 -51.21 no
C18 Sn C19 H192 66.61 no
C18 Sn C19 H193 -172.66 no
Sn O1 C1 C2 176.4(3) no
O1 C1 C2 C3 -16.8(6) no
O1 C1 C2 C4 107.8(5) no
O1 C1 C2 H2 -138.30 no
C1 C2 C3 H31 -177.84 no
C1 C2 C3 H32 -47.25 no
C1 C2 C3 H33 77.18 no
C4 C2 C3 H31 57.89 no
C4 C2 C3 H32 -171.52 no
C4 C2 C3 H33 -47.09 no
H2 C2 C3 H31 -57.87 no
H2 C2 C3 H32 72.72 no
H2 C2 C3 H33 -162.85 no
C1 C2 C4 C5 148.3(4) no
C1 C2 C4 C9 -32.7(6) no
C3 C2 C4 C5 -85.2(6) no
C3 C2 C4 C9 93.8(6) no
H2 C2 C4 C5 33.31 no
H2 C2 C4 C9 -147.68 no
C2 C4 C5 C6 -179.4(5) no
C2 C4 C5 H5 0.88 no
C9 C4 C5 C6 1.5(7) no
C9 C4 C5 H5 -178.18 no
C2 C4 C9 C8 -179.7(5) no
C2 C4 C9 H9 0.12 no
C5 C4 C9 C8 -0.7(7) no
C5 C4 C9 H9 179.15 no
C4 C5 C6 C7 -0.8(8) no
C4 C5 C6 H6 178.68 no
H5 C5 C6 C7 178.94 no
H5 C5 C6 H6 -1.63 no
C5 C6 C7 C8 -0.9(8) no
C5 C6 C7 H7 179.76 no
H6 C6 C7 C8 179.65 no
H6 C6 C7 H7 0.33 no
C6 C7 C8 C9 1.8(8) no
C6 C7 C8 C10 -175.4(5) no
H7 C7 C8 C9 -178.92 no
H7 C7 C8 C10 3.95 no
C7 C8 C9 C4 -1.0(7) no
C7 C8 C9 H9 179.24 no
C10 C8 C9 C4 176.3(5) no
C10 C8 C9 H9 -3.54 no
C7 C8 C10 O3 159.6(6) no
C7 C8 C10 C11 -17.2(8) no
C9 C8 C10 O3 -17.5(8) no
C9 C8 C10 C11 165.6(5) no
O3 C10 C11 C12 134.6(6) no
O3 C10 C11 C16 -41.4(8) no
C8 C10 C11 C12 -48.6(8) no
C8 C10 C11 C16 135.5(6) no
C10 C11 C12 C13 -176.2(5) no
C10 C11 C12 H12 2.30 no
C16 C11 C12 C13 -0.4(9) no
C16 C11 C12 H12 178.15 no
C10 C11 C16 C15 178.2(6) no
C10 C11 C16 H16 -2.02 no
C12 C11 C16 C15 2.2(9) no
C12 C11 C16 H16 -177.96 no
C11 C12 C13 C14 -1.1(9) no
C11 C12 C13 H13 179.93 no
H12 C12 C13 C14 -179.61 no
H12 C12 C13 H13 1.44 no
C12 C13 C14 C15 0.75(1.06) no
C12 C13 C14 H14 -177.67 no
H13 C13 C14 C15 179.69 no
H13 C13 C14 H14 1.28 no
C13 C14 C15 C16 1.11(1.09) no
C13 C14 C15 H15 178.66 no
H14 C14 C15 C16 179.49 no
H14 C14 C15 H15 -2.95 no
C14 C15 C16 C11 -2.60(1.03) no
C14 C15 C16 H16 177.59 no
H15 C15 C16 C11 179.88 no
H15 C15 C16 H16 0.07 no
